data_2216259
loop_
_publ_author_name
'Price, Daniel J.'
'Martinez-Belmonte, Marta'

_publ_section_title
;Dipotassium
 [<i>N</i>,<i>N</i>'-(propane-1,3-diyl)dioxamato-\k^4^<i>O</i>,<i>N</i>,<i>N</i>',<i>O</i>']copper(II)
 trihydrate: redetermination at 100 K
;
_journal_coeditor_code BI2246
_journal_issue 12
_journal_name_full 'Acta Crystallographica Section E'
_journal_page_first m3158
_journal_page_last m3158
_journal_paper_doi 10.1107/S1600536807060837
_journal_volume 63
_journal_year 2007
_chemical_formula_iupac 'K2 [Cu (C7 H6 N2 O6)], 3H2 O'
_chemical_formula_moiety '2(K +), C7 H6 Cu N2 O6 2-, 3H2 O'
_chemical_formula_sum 'C7 H12 Cu K2 N2 O9'
_chemical_formula_weight 409.98
_chemical_name_common K2[Cu(opo)](H2O)3
_chemical_name_systematic
;
Dipotassium [N,N'-(propane-1,3-diyl)dioxamato-\k^4^O,N,N',O']copper(II)
trihydrate
;
_space_group_IT_number 2
_symmetry_cell_setting triclinic
_symmetry_space_group_name_Hall '-P 1'
_symmetry_space_group_name_H-M 'P -1'
_atom_sites_solution_hydrogens geom
_atom_sites_solution_primary direct
_atom_sites_solution_secondary difmap
_audit_creation_method SHELXL-97
_cell_angle_alpha 72.322(6)
_cell_angle_beta 78.691(7)
_cell_angle_gamma 87.622(6)
_cell_formula_units_Z 4
_cell_length_a 10.4738(17)
_cell_length_b 10.5498(15)
_cell_length_c 12.940(2)
_cell_measurement_reflns_used 6896
_cell_measurement_temperature 100(2)
_cell_measurement_theta_max 30.55
_cell_measurement_theta_min 2.341
_cell_volume 1335.6(4)
_computing_cell_refinement 'APEX2 (Bruker, 2006)'
_computing_data_collection 'APEX2 (Bruker, 2006)'
_computing_data_reduction 'APEX2 (Bruker, 2006)'
_computing_molecular_graphics 'DIAMOND (Brandenburg, 1999)'
_computing_publication_material 'WinGX (Farrugia, 1999)'
_computing_structure_refinement 'SHELXL97 (Sheldrick, 1997)'
_computing_structure_solution 'SHELXS97 (Sheldrick, 1997)'
_diffrn_ambient_temperature 100(2)
_diffrn_measured_fraction_theta_full 0.965
_diffrn_measured_fraction_theta_max 0.965
_diffrn_measurement_device_type 'Bruker APEXII CCD'
_diffrn_measurement_method '\f and \w-scans'
_diffrn_radiation_monochromator graphite
_diffrn_radiation_source 'fine-focus sealed tube'
_diffrn_radiation_type MoK\a
_diffrn_radiation_wavelength 0.71073
_diffrn_reflns_av_R_equivalents 0.0306
_diffrn_reflns_av_sigmaI/netI 0.0386
_diffrn_reflns_limit_h_max 14
_diffrn_reflns_limit_h_min -14
_diffrn_reflns_limit_k_max 14
_diffrn_reflns_limit_k_min -7
_diffrn_reflns_limit_l_max 18
_diffrn_reflns_limit_l_min -17
_diffrn_reflns_number 19933
_diffrn_reflns_theta_full 30.55
_diffrn_reflns_theta_max 30.55
_diffrn_reflns_theta_min 1.68
_diffrn_standards_number 0
_exptl_absorpt_coefficient_mu 2.306
_exptl_absorpt_correction_T_max 0.631
_exptl_absorpt_correction_T_min 0.408
_exptl_absorpt_correction_type multi-scan
_exptl_absorpt_process_details '(SADABS; Sheldrick, 2003)'
_exptl_crystal_colour brown
_exptl_crystal_density_diffrn 2.039
_exptl_crystal_density_method 'not measured'
_exptl_crystal_description needle
_exptl_crystal_F_000 828
_exptl_crystal_size_max 0.4
_exptl_crystal_size_mid 0.2
_exptl_crystal_size_min 0.2
_refine_diff_density_max 1.143
_refine_diff_density_min -0.488
_refine_ls_extinction_method none
_refine_ls_goodness_of_fit_ref 1.050
_refine_ls_hydrogen_treatment mixed
_refine_ls_matrix_type full
_refine_ls_number_parameters 419
_refine_ls_number_reflns 7887
_refine_ls_number_restraints 18
_refine_ls_restrained_S_all 1.049
_refine_ls_R_factor_all 0.0423
_refine_ls_R_factor_gt 0.0321
_refine_ls_shift/su_max 0.001
_refine_ls_shift/su_mean 0.000
_refine_ls_structure_factor_coef Fsqd
_refine_ls_weighting_details 'calc w=1/[\s^2^(Fo^2^)+(0.0350P)^2^+1.1147P] where P=(Fo^2^+2Fc^2^)/3'
_refine_ls_weighting_scheme calc
_refine_ls_wR_factor_gt 0.0785
_refine_ls_wR_factor_ref 0.0835
_reflns_number_gt 6530
_reflns_number_total 7887
_reflns_threshold_expression I>2\s(I)
_cod_data_source_file bi2246.cif
_cod_data_source_block I
_cod_database_code 2216259
_cod_database_fobs_code 2216259

loop_
_symmetry_equiv_pos_as_xyz
'x, y, z'
'-x, -y, -z'

loop_
_atom_site_type_symbol
_atom_site_label
_atom_site_fract_x
_atom_site_fract_y
_atom_site_fract_z
_atom_site_U_iso_or_equiv
_atom_site_adp_type
_atom_site_calc_flag
_atom_site_refinement_flags
_atom_site_occupancy
_atom_site_disorder_assembly
_atom_site_disorder_group
Cu Cu1 0.00614(2) 0.61853(2) 0.377692(19) 0.00882(6) Uani d . 1 A .
O O1 -0.11603(14) 0.70645(14) 0.46968(12) 0.0114(3) Uani d . 1 A .
C C1 -0.2262(2) 0.6448(2) 0.50706(16) 0.0099(4) Uani d . 1 . .
C C2 -0.2405(2) 0.5175(2) 0.47506(16) 0.0104(4) Uani d . 1 . .
O O2 -0.31996(15) 0.67950(15) 0.56729(12) 0.0126(3) Uani d . 1 . .
O O3 -0.34651(15) 0.45298(15) 0.50764(12) 0.0132(3) Uani d . 1 . .
N N1 -0.13270(17) 0.49092(17) 0.41369(14) 0.0117(3) Uani d . 1 A .
C C3 -0.1314(2) 0.3744(2) 0.37447(19) 0.0171(4) Uani d . 1 . .
H H3A -0.2191 0.3554 0.3688 0.020 Uiso calc PR 0.852(5) A 1
H H3B -0.1027 0.2979 0.4279 0.020 Uiso calc PR 0.852(5) A 1
H H3A' -0.1665 0.2994 0.4375 0.020 Uiso calc PR 0.148(5) A 2
H H3B' -0.1912 0.3905 0.3236 0.020 Uiso calc PR 0.148(5) A 2
C C4 -0.0429(2) 0.3955(2) 0.26375(19) 0.0116(5) Uani d P 0.852(5) A 1
H H4A -0.0736 0.4718 0.2115 0.014 Uiso calc PR 0.852(5) A 1
H H4B -0.0522 0.3186 0.2394 0.014 Uiso calc PR 0.852(5) A 1
C C5 0.0999(2) 0.4176(2) 0.25727(19) 0.0176(4) Uani d . 1 . .
H H5A 0.1324 0.3420 0.3089 0.021 Uiso calc PR 0.852(5) A 1
H H5B 0.1468 0.4230 0.1835 0.021 Uiso calc PR 0.852(5) A 1
H H5A' 0.0908 0.4434 0.1805 0.021 Uiso calc PR 0.148(5) A 2
H H5B' 0.1772 0.3640 0.2628 0.021 Uiso calc PR 0.148(5) A 2
C C4' -0.0081(14) 0.3338(14) 0.3198(11) 0.0116(5) Uani d P 0.148(5) A 2
H H4A' 0.0254 0.2666 0.3773 0.014 Uiso calc PR 0.148(5) A 2
H H4B' -0.0308 0.2880 0.2711 0.014 Uiso calc PR 0.148(5) A 2
N N2 0.12531(17) 0.53890(17) 0.28247(14) 0.0114(3) Uani d . 1 A .
C C6 0.2387(2) 0.6010(2) 0.24114(16) 0.0105(4) Uani d . 1 . .
C C7 0.2481(2) 0.7263(2) 0.27828(16) 0.0101(4) Uani d . 1 A .
O O4 0.33547(14) 0.57099(15) 0.17878(12) 0.0131(3) Uani d . 1 . .
O O5 0.14623(14) 0.75018(14) 0.34315(12) 0.0121(3) Uani d . 1 . .
O O6 0.34929(15) 0.79414(16) 0.24447(13) 0.0152(3) Uani d . 1 . .
Cu Cu2 0.00607(2) 0.87837(2) 0.118918(19) 0.00887(6) Uani d . 1 A .
O O7 -0.14892(15) 0.86329(15) 0.23306(12) 0.0124(3) Uani d . 1 A .
C C8 -0.2332(2) 0.7783(2) 0.23232(16) 0.0097(4) Uani d . 1 . .
O O8 -0.33757(15) 0.74967(15) 0.29780(12) 0.0130(3) Uani d . 1 . .
C C9 -0.1965(2) 0.7087(2) 0.14147(16) 0.0102(4) Uani d . 1 . .
O O9 -0.27554(15) 0.62825(15) 0.13377(12) 0.0139(3) Uani d . 1 . .
N N3 -0.07932(17) 0.74530(17) 0.08150(14) 0.0104(3) Uani d . 1 . .
C C10 -0.0265(2) 0.6857(2) -0.00552(16) 0.0110(4) Uani d . 1 . .
H H10A -0.0533 0.7364 -0.0736 0.013 Uiso calc R 1 . .
H H10B -0.0610 0.5957 0.0149 0.013 Uiso calc R 1 . .
C C11 0.1224(2) 0.6827(2) -0.02428(17) 0.0120(4) Uani d . 1 . .
H H11A 0.1480 0.6356 0.0453 0.014 Uiso calc R 1 . .
H H11B 0.1532 0.6325 -0.0757 0.014 Uiso calc R 1 . .
C C12 0.1896(2) 0.8194(2) -0.06914(17) 0.0132(4) Uani d . 1 . .
H H12A 0.2829 0.8086 -0.0876 0.016 Uiso calc R 1 . .
H H12B 0.1603 0.8695 -0.1363 0.016 Uiso calc R 1 . .
N N4 0.16214(17) 0.89388(17) 0.01087(14) 0.0107(3) Uani d . 1 . .
C C13 0.2501(2) 0.97875(19) 0.01224(16) 0.0092(4) Uani d . 1 . .
O O10 0.36044(14) 1.00638(15) -0.04981(12) 0.0129(3) Uani d . 1 . .
C C14 0.2045(2) 1.0457(2) 0.10437(16) 0.0110(4) Uani d . 1 . .
O O11 0.08988(15) 1.01213(14) 0.16221(12) 0.0117(3) Uani d . 1 A .
O O12 0.27828(16) 1.12601(15) 0.11610(12) 0.0148(3) Uani d . 1 . .
K K1 -0.49090(4) 0.77624(4) 0.04661(4) 0.01255(9) Uani d . 1 . .
K K2 -0.47340(4) 0.52166(5) 0.31974(4) 0.01281(9) Uani d . 1 . .
K K3 -0.48490(5) 0.96678(4) 0.27047(4) 0.01381(9) Uani d . 1 . .
K K4 -0.08998(5) 0.98287(5) 0.37159(4) 0.01467(10) Uani d . 1 . .
O O13 0.15400(17) 0.96010(17) 0.43218(13) 0.0190(3) Uani d D 1 . .
H H13B 0.208(2) 1.018(2) 0.391(2) 0.023 Uiso d D 1 . .
H H13A 0.166(3) 0.899(2) 0.405(2) 0.023 Uiso d D 1 . .
O O14 -0.55355(16) 0.79251(16) 0.48618(13) 0.0158(3) Uani d D 1 . .
H H14A -0.4804(17) 0.767(3) 0.495(2) 0.019 Uiso d D 1 . .
H H14B -0.586(2) 0.726(2) 0.480(2) 0.019 Uiso d D 1 . .
O O15 -0.31804(17) 1.12393(17) 0.33581(13) 0.0174(3) Uani d D 1 A .
H H15A -0.351(3) 1.142(3) 0.3924(14) 0.021 Uiso d D 1 . .
H H15B -0.338(3) 1.191(2) 0.2876(16) 0.021 Uiso d D 1 . .
O O16 -0.65571(17) 1.16255(17) 0.29677(14) 0.0204(4) Uani d D 1 . .
H H16A -0.693(3) 1.177(3) 0.2463(18) 0.024 Uiso d D 1 . .
H H16B -0.679(3) 1.212(3) 0.333(2) 0.024 Uiso d D 1 . .
O O17 -0.37629(17) 0.55354(18) -0.01201(15) 0.0206(3) Uani d D 1 . .
H H17A -0.311(2) 0.572(3) 0.008(2) 0.025 Uiso d D 1 . .
H H17B -0.350(3) 0.527(3) -0.0664(18) 0.025 Uiso d D 1 . .
O O18 -0.42834(18) 0.34400(19) 0.19062(15) 0.0243(4) Uani d D 1 . .
H H18A -0.499(2) 0.309(3) 0.191(2) 0.029 Uiso d D 1 . .
H H18B -0.411(3) 0.400(2) 0.1284(17) 0.029 Uiso d D 1 . .

loop_
_atom_site_aniso_label
_atom_site_aniso_U_11
_atom_site_aniso_U_22
_atom_site_aniso_U_33
_atom_site_aniso_U_12
_atom_site_aniso_U_13
_atom_site_aniso_U_23
Cu1 0.00652(12) 0.00991(12) 0.00891(11) -0.00154(9) 0.00108(8) -0.00260(9)
O1 0.0095(7) 0.0121(7) 0.0115(7) -0.0012(5) 0.0008(5) -0.0035(5)
C1 0.0085(9) 0.0134(9) 0.0065(8) 0.0000(7) -0.0023(7) -0.0003(7)
C2 0.0084(9) 0.0121(9) 0.0097(9) -0.0001(7) -0.0016(7) -0.0017(7)
O2 0.0101(7) 0.0164(7) 0.0114(7) 0.0009(6) -0.0003(5) -0.0053(6)
O3 0.0090(7) 0.0157(7) 0.0139(7) -0.0040(6) 0.0011(5) -0.0048(6)
N1 0.0080(8) 0.0122(8) 0.0141(8) -0.0024(6) 0.0022(6) -0.0053(6)
C3 0.0127(11) 0.0148(10) 0.0234(11) -0.0039(8) 0.0048(8) -0.0100(8)
C4 0.0120(12) 0.0135(11) 0.0109(11) -0.0007(8) -0.0018(8) -0.0062(8)
C5 0.0139(11) 0.0164(10) 0.0230(11) -0.0037(8) 0.0039(8) -0.0110(9)
C4' 0.0120(12) 0.0135(11) 0.0109(11) -0.0007(8) -0.0018(8) -0.0062(8)
N2 0.0087(8) 0.0126(8) 0.0127(8) -0.0026(6) 0.0021(6) -0.0060(6)
C6 0.0094(9) 0.0125(9) 0.0092(9) 0.0002(7) -0.0021(7) -0.0023(7)
C7 0.0095(9) 0.0121(9) 0.0080(8) -0.0014(7) -0.0024(7) -0.0014(7)
O4 0.0076(7) 0.0173(7) 0.0137(7) -0.0016(6) 0.0017(5) -0.0058(6)
O5 0.0092(7) 0.0126(7) 0.0130(7) -0.0032(5) 0.0020(5) -0.0040(5)
O6 0.0110(7) 0.0193(8) 0.0148(7) -0.0055(6) 0.0008(6) -0.0055(6)
Cu2 0.00750(12) 0.01079(12) 0.00748(11) -0.00203(9) 0.00116(9) -0.00287(9)
O7 0.0102(7) 0.0154(7) 0.0106(7) -0.0036(6) 0.0026(5) -0.0048(5)
C8 0.0084(9) 0.0107(9) 0.0082(8) 0.0005(7) -0.0011(7) -0.0007(7)
O8 0.0094(7) 0.0148(7) 0.0126(7) -0.0007(6) 0.0012(5) -0.0030(6)
C9 0.0099(9) 0.0111(9) 0.0086(8) 0.0002(7) -0.0015(7) -0.0016(7)
O9 0.0106(7) 0.0174(7) 0.0141(7) -0.0040(6) -0.0005(6) -0.0060(6)
N3 0.0101(8) 0.0117(8) 0.0090(7) -0.0006(6) 0.0007(6) -0.0038(6)
C10 0.0102(10) 0.0137(9) 0.0100(9) -0.0012(7) 0.0001(7) -0.0057(7)
C11 0.0106(10) 0.0122(9) 0.0139(9) -0.0002(7) 0.0000(7) -0.0062(7)
C12 0.0107(10) 0.0166(10) 0.0128(9) -0.0028(8) 0.0022(7) -0.0074(8)
N4 0.0087(8) 0.0131(8) 0.0105(8) -0.0019(6) 0.0016(6) -0.0055(6)
C13 0.0084(9) 0.0096(9) 0.0084(8) 0.0005(7) -0.0016(7) -0.0012(7)
O10 0.0078(7) 0.0161(7) 0.0138(7) -0.0019(5) 0.0010(5) -0.0044(6)
C14 0.0118(10) 0.0122(9) 0.0075(8) -0.0014(7) -0.0015(7) -0.0008(7)
O11 0.0117(7) 0.0134(7) 0.0094(7) -0.0031(5) 0.0006(5) -0.0036(5)
O12 0.0157(8) 0.0163(7) 0.0124(7) -0.0060(6) -0.0006(6) -0.0047(6)
K1 0.0095(2) 0.0138(2) 0.0122(2) -0.00217(15) 0.00079(15) -0.00224(15)
K2 0.0096(2) 0.0169(2) 0.01092(19) -0.00272(16) -0.00020(15) -0.00333(16)
K3 0.0124(2) 0.0141(2) 0.0147(2) -0.00086(16) -0.00016(16) -0.00532(16)
K4 0.0165(2) 0.0160(2) 0.0129(2) -0.00074(17) -0.00389(17) -0.00549(16)
O13 0.0205(9) 0.0201(8) 0.0172(8) -0.0005(7) -0.0001(6) -0.0091(6)
O14 0.0123(8) 0.0182(8) 0.0176(8) -0.0001(6) -0.0019(6) -0.0069(6)
O15 0.0183(8) 0.0209(8) 0.0140(7) 0.0029(6) -0.0021(6) -0.0076(6)
O16 0.0217(9) 0.0240(9) 0.0229(9) 0.0084(7) -0.0108(7) -0.0149(7)
O17 0.0146(9) 0.0279(9) 0.0236(9) -0.0017(7) -0.0023(7) -0.0149(7)
O18 0.0201(9) 0.0256(9) 0.0222(9) 0.0027(7) 0.0012(7) -0.0035(7)

loop_
_atom_type_symbol
_atom_type_description
_atom_type_scat_dispersion_real
_atom_type_scat_dispersion_imag
_atom_type_scat_source
C C 0.0033 0.0016 'International Tables Vol C Tables 4.2.6.8 and 6.1.1.4'
H H 0.0000 0.0000 'International Tables Vol C Tables 4.2.6.8 and 6.1.1.4'
Cu Cu 0.3201 1.2651 'International Tables Vol C Tables 4.2.6.8 and 6.1.1.4'
K K 0.2009 0.2494 'International Tables Vol C Tables 4.2.6.8 and 6.1.1.4'
N N 0.0061 0.0033 'International Tables Vol C Tables 4.2.6.8 and 6.1.1.4'
O O 0.0106 0.0060 'International Tables Vol C Tables 4.2.6.8 and 6.1.1.4'

loop_
_geom_angle_atom_site_label_1
_geom_angle_atom_site_label_2
_geom_angle_atom_site_label_3
_geom_angle_site_symmetry_1
_geom_angle_site_symmetry_3
_geom_angle
N1 Cu1 N2 . . 96.64(8)
N1 Cu1 O5 . . 178.92(7)
N2 Cu1 O5 . . 84.42(7)
N1 Cu1 O1 . . 84.37(7)
N2 Cu1 O1 . . 177.61(7)
O5 Cu1 O1 . . 94.58(6)
C1 O1 Cu1 . . 112.10(13)
C1 O1 K4 . . 123.41(12)
Cu1 O1 K4 . . 108.76(6)
O2 C1 O1 . . 124.89(19)
O2 C1 C2 . . 118.74(18)
O1 C1 C2 . . 116.37(17)
O3 C2 N1 . . 128.1(2)
O3 C2 C1 . . 119.79(18)
N1 C2 C1 . . 112.15(18)
C1 O2 K2 . 2_466 115.85(13)
C2 O3 K2 . 2_466 122.56(13)
C2 O3 K2 . . 105.64(12)
K2 O3 K2 2_466 . 106.34(5)
C2 N1 C3 . . 118.80(18)
C2 N1 Cu1 . . 114.97(14)
C3 N1 Cu1 . . 126.13(14)
C4' C3 N1 . . 119.0(6)
N1 C3 C4 . . 111.94(18)
C4' C3 H3A . . 128.5
N1 C3 H3A . . 109.2
C4 C3 H3A . . 109.2
C4' C3 H3B . . 73.0
N1 C3 H3B . . 109.2
C4 C3 H3B . . 109.2
H3A C3 H3B . . 107.9
C4' C3 H3A' . . 107.6
N1 C3 H3A' . . 107.6
C4 C3 H3A' . . 137.1
C4' C3 H3B' . . 107.6
N1 C3 H3B' . . 107.6
C4 C3 H3B' . . 76.5
H3A' C3 H3B' . . 107.0
C3 C4 C5 . . 117.3(2)
C3 C4 H4A . . 108.0
C5 C4 H4A . . 108.0
C3 C4 H4B . . 108.0
C5 C4 H4B . . 108.0
H4A C4 H4B . . 107.2
C4' C5 N2 . . 120.2(6)
N2 C5 C4 . . 112.26(19)
C4' C5 H5A . . 72.3
N2 C5 H5A . . 109.2
C4 C5 H5A . . 109.2
C4' C5 H5B . . 127.7
N2 C5 H5B . . 109.2
C4 C5 H5B . . 109.2
H5A C5 H5B . . 107.9
C4' C5 H5A' . . 107.3
N2 C5 H5A' . . 107.3
C4 C5 H5A' . . 76.2
C4' C5 H5B' . . 107.3
N2 C5 H5B' . . 107.3
C4 C5 H5B' . . 137.4
H5A' C5 H5B' . . 106.9
C5 C4' C3 . . 126.7(10)
C5 C4' H4A' . . 105.6
C3 C4' H4A' . . 105.6
C5 C4' H4B' . . 105.6
C3 C4' H4B' . . 105.6
H4A' C4' H4B' . . 106.1
C6 N2 C5 . . 119.85(18)
C6 N2 Cu1 . . 114.65(14)
C5 N2 Cu1 . . 125.48(14)
O4 C6 N2 . . 128.8(2)
O4 C6 C7 . . 118.82(18)
N2 C6 C7 . . 112.39(17)
O6 C7 O5 . . 125.6(2)
O6 C7 C6 . . 118.86(18)
O5 C7 C6 . . 115.55(18)
C6 O4 K1 . 1_655 117.31(13)
C6 O4 K2 . 1_655 100.63(12)
K1 O4 K2 1_655 1_655 83.00(4)
C7 O5 Cu1 . . 112.98(13)
C7 O6 K3 . 1_655 149.85(14)
C7 O6 K1 . 1_655 117.26(13)
K3 O6 K1 1_655 1_655 92.87(5)
C7 O6 K2 . 1_655 90.70(12)
K3 O6 K2 1_655 1_655 96.66(5)
K1 O6 K2 1_655 1_655 74.62(4)
N4 Cu2 N3 . . 97.12(7)
N4 Cu2 O7 . . 177.77(7)
N3 Cu2 O7 . . 84.63(7)
N4 Cu2 O11 . . 84.61(7)
N3 Cu2 O11 . . 178.08(6)
O7 Cu2 O11 . . 93.63(6)
C8 O7 Cu2 . . 112.87(13)
C8 O7 K4 . . 138.61(13)
Cu2 O7 K4 . . 106.22(6)
O8 C8 O7 . . 124.83(19)
O8 C8 C9 . . 119.32(18)
O7 C8 C9 . . 115.85(17)
C8 O8 K3 . . 108.63(12)
C8 O8 K2 . . 120.21(13)
K3 O8 K2 . . 113.34(6)
O9 C9 N3 . . 128.80(19)
O9 C9 C8 . . 119.22(18)
N3 C9 C8 . . 111.97(18)
C9 O9 K2 . . 117.15(13)
C9 O9 K1 . . 108.51(12)
K2 O9 K1 . . 82.31(4)
C9 N3 C10 . . 119.53(17)
C9 N3 Cu2 . . 114.60(14)
C10 N3 Cu2 . . 125.86(14)
N3 C10 C11 . . 111.04(16)
N3 C10 H10A . . 109.4
C11 C10 H10A . . 109.4
N3 C10 H10B . . 109.4
C11 C10 H10B . . 109.4
H10A C10 H10B . . 108.0
C12 C11 C10 . . 114.65(17)
C12 C11 H11A . . 108.6
C10 C11 H11A . . 108.6
C12 C11 H11B . . 108.6
C10 C11 H11B . . 108.6
H11A C11 H11B . . 107.6
N4 C12 C11 . . 111.76(17)
N4 C12 H12A . . 109.3
C11 C12 H12A . . 109.3
N4 C12 H12B . . 109.3
C11 C12 H12B . . 109.3
H12A C12 H12B . . 107.9
C13 N4 C12 . . 119.52(17)
C13 N4 Cu2 . . 115.16(14)
C12 N4 Cu2 . . 125.31(14)
O10 C13 N4 . . 127.39(19)
O10 C13 C14 . . 120.66(18)
N4 C13 C14 . . 111.95(17)
C13 O10 K1 . 2_575 117.31(13)
C13 O10 K3 . 2_575 140.13(13)
K1 O10 K3 2_575 2_575 92.13(5)
C13 O10 K1 . 1_655 101.51(12)
K1 O10 K1 2_575 1_655 105.99(5)
K3 O10 K1 2_575 1_655 94.69(5)
O12 C14 O11 . . 125.32(19)
O12 C14 C13 . . 118.82(18)
O11 C14 C13 . . 115.86(17)
C14 O11 Cu2 . . 112.40(13)
C14 O11 K4 . . 147.63(13)
Cu2 O11 K4 . . 96.76(6)
C14 O12 K1 . 2_575 119.12(13)
O10 K1 O12 2_575 2_575 61.29(5)
O10 K1 O4 2_575 1_455 142.77(5)
O12 K1 O4 2_575 1_455 152.08(5)
O10 K1 O6 2_575 1_455 85.83(5)
O12 K1 O6 2_575 1_455 147.06(5)
O4 K1 O6 1_455 1_455 58.72(4)
O10 K1 O17 2_575 . 125.98(5)
O12 K1 O17 2_575 . 74.14(5)
O4 K1 O17 1_455 . 78.11(5)
O6 K1 O17 1_455 . 130.91(5)
O10 K1 O9 2_575 . 84.50(5)
O12 K1 O9 2_575 . 76.14(5)
O4 K1 O9 1_455 . 90.53(5)
O6 K1 O9 1_455 . 100.13(5)
O17 K1 O9 . . 55.10(5)
O10 K1 O10 2_575 1_455 74.01(5)
O12 K1 O10 2_575 1_455 90.17(5)
O4 K1 O10 1_455 1_455 108.66(5)
O6 K1 O10 1_455 1_455 82.08(5)
O17 K1 O10 . 1_455 137.51(5)
O9 K1 O10 . 1_455 158.22(5)
O3 K2 O8 2_466 . 93.93(5)
O3 K2 O9 2_466 . 151.45(5)
O8 K2 O9 . . 59.29(4)
O3 K2 O18 2_466 . 136.49(5)
O8 K2 O18 . . 129.53(5)
O9 K2 O18 . . 70.65(5)
O3 K2 O3 2_466 . 73.66(5)
O8 K2 O3 . . 75.51(4)
O9 K2 O3 . . 105.64(5)
O18 K2 O3 . . 114.72(5)
O3 K2 O4 2_466 1_455 91.61(5)
O8 K2 O4 . 1_455 112.26(5)
O9 K2 O4 . 1_455 90.16(5)
O18 K2 O4 . 1_455 71.87(5)
O3 K2 O4 . 1_455 164.10(4)
O3 K2 O2 2_466 2_466 58.66(4)
O8 K2 O2 . 2_466 152.46(5)
O9 K2 O2 . 2_466 148.07(4)
O18 K2 O2 . 2_466 77.98(5)
O3 K2 O2 . 2_466 92.55(4)
O4 K2 O2 1_455 2_466 74.27(4)
O3 K2 O6 2_466 1_455 68.82(4)
O8 K2 O6 . 1_455 68.37(4)
O9 K2 O6 . 1_455 90.39(4)
O18 K2 O6 . 1_455 120.48(5)
O3 K2 O6 . 1_455 124.74(4)
O4 K2 O6 1_455 1_455 51.68(4)
O2 K2 O6 2_466 1_455 100.65(4)
O8 K3 O6 . 1_455 80.17(5)
O8 K3 O16 . . 166.04(5)
O6 K3 O16 1_455 . 99.19(5)
O8 K3 O14 . . 69.03(5)
O6 K3 O14 1_455 . 77.95(5)
O16 K3 O14 . . 97.13(5)
O8 K3 O10 . 2_575 78.67(5)
O6 K3 O10 1_455 2_575 86.26(5)
O16 K3 O10 . 2_575 115.27(5)
O14 K3 O10 . 2_575 145.90(5)
O8 K3 O15 . . 96.70(5)
O6 K3 O15 1_455 . 170.50(5)
O16 K3 O15 . . 81.66(5)
O14 K3 O15 . . 92.55(5)
O10 K3 O15 2_575 . 102.00(5)
O7 K4 O13 . 2_576 149.28(5)
O7 K4 O13 . . 122.30(5)
O13 K4 O13 2_576 . 79.99(6)
O7 K4 O15 . . 84.01(5)
O13 K4 O15 2_576 . 81.34(5)
O13 K4 O15 . . 150.97(5)
O7 K4 O1 . . 68.72(5)
O13 K4 O1 2_576 . 94.44(5)
O13 K4 O1 . . 86.35(5)
O15 K4 O1 . . 117.16(5)
O7 K4 O11 . . 61.23(4)
O13 K4 O11 2_576 . 149.49(5)
O13 K4 O11 . . 77.03(5)
O15 K4 O11 . . 110.54(5)
O1 K4 O11 . . 103.79(4)
K4 O13 K4 2_576 . 100.01(6)
K4 O13 H13B 2_576 . 106.5(18)
K4 O13 H13B . . 114(2)
K4 O13 H13A 2_576 . 143.5(19)
K4 O13 H13A . . 86(2)
H13B O13 H13A . . 104(2)
K3 O14 H14A . . 98.1(19)
K3 O14 H14B . . 105.8(19)
H14A O14 H14B . . 102(2)
K4 O15 K3 . . 108.62(6)
K4 O15 H15A . . 108.3(19)
K3 O15 H15A . . 114(2)
K4 O15 H15B . . 135.9(19)
K3 O15 H15B . . 88.7(19)
H15A O15 H15B . . 101(2)
K3 O16 H16A . . 105.0(19)
K3 O16 H16B . . 144.0(19)
H16A O16 H16B . . 111(2)
K1 O17 H17A . . 86(2)
K1 O17 H17B . . 142(2)
H17A O17 H17B . . 107(2)
K2 O18 H18A . . 110(2)
K2 O18 H18B . . 98(2)
H18A O18 H18B . . 104(2)

loop_
_geom_bond_atom_site_label_1
_geom_bond_atom_site_label_2
_geom_bond_site_symmetry_2
_geom_bond_distance
Cu1 N1 . 1.9131(18)
Cu1 N2 . 1.9287(17)
Cu1 O5 . 1.9536(15)
Cu1 O1 . 1.9721(15)
O1 C1 . 1.281(2)
O1 K4 . 2.8057(16)
C1 O2 . 1.244(2)
C1 C2 . 1.542(3)
C2 O3 . 1.257(3)
C2 N1 . 1.319(3)
O2 K2 2_466 2.9294(16)
O3 K2 2_466 2.6995(16)
O3 K2 . 2.8844(16)
N1 C3 . 1.464(3)
C3 C4' . 1.460(14)
C3 C4 . 1.504(3)
C3 H3A . 0.970
C3 H3B . 0.970
C3 H3A' . 0.970
C3 H3B' . 0.970
C4 C5 . 1.506(3)
C4 H4A . 0.970
C4 H4B . 0.970
C5 C4' . 1.416(14)
C5 N2 . 1.460(3)
C5 H5A . 0.970
C5 H5B . 0.970
C5 H5A' . 0.970
C5 H5B' . 0.970
C4' H4A' . 0.970
C4' H4B' . 0.970
N2 C6 . 1.314(3)
C6 O4 . 1.259(2)
C6 C7 . 1.551(3)
C7 O6 . 1.231(3)
C7 O5 . 1.289(2)
O4 K1 1_655 2.7890(16)
O4 K2 1_655 2.8939(16)
O6 K3 1_655 2.7037(16)
O6 K1 1_655 2.8247(16)
O6 K2 1_655 3.3506(17)
Cu2 N4 . 1.9080(18)
Cu2 N3 . 1.9214(18)
Cu2 O7 . 1.9443(15)
Cu2 O11 . 1.9625(15)
O7 C8 . 1.287(2)
O7 K4 . 2.6567(16)
C8 O8 . 1.230(2)
C8 C9 . 1.546(3)
O8 K3 . 2.6797(16)
O8 K2 . 2.7571(16)
C9 O9 . 1.248(2)
C9 N3 . 1.320(3)
O9 K2 . 2.8185(16)
O9 K1 . 2.9041(16)
N3 C10 . 1.459(3)
C10 C11 . 1.530(3)
C10 H10A . 0.970
C10 H10B . 0.970
C11 C12 . 1.527(3)
C11 H11A . 0.970
C11 H11B . 0.970
C12 N4 . 1.459(3)
C12 H12A . 0.970
C12 H12B . 0.970
N4 C13 . 1.317(3)
C13 O10 . 1.260(2)
C13 C14 . 1.552(3)
O10 K1 2_575 2.7329(16)
O10 K3 2_575 2.8305(16)
O10 K1 1_655 2.9128(16)
C14 O12 . 1.232(3)
C14 O11 . 1.284(3)
O11 K4 . 2.9194(16)
O12 K1 2_575 2.7365(16)
K1 O17 . 2.8332(18)
K2 O18 . 2.837(2)
K3 O16 . 2.7320(17)
K3 O14 . 2.8096(17)
K3 O15 . 2.8617(18)
K4 O13 2_576 2.7360(17)
K4 O13 . 2.7969(19)
K4 O15 . 2.8027(17)
O13 H13B . 0.83(2)
O13 H13A . 0.82(2)
O14 H14A . 0.82(2)
O14 H14B . 0.83(3)
O15 H15A . 0.83(3)
O15 H15B . 0.84(3)
O16 H16A . 0.80(3)
O16 H16B . 0.81(2)
O17 H17A . 0.82(2)
O17 H17B . 0.83(2)
O18 H18A . 0.83(2)
O18 H18B . 0.83(2)

loop_
_geom_hbond_atom_site_label_D
_geom_hbond_atom_site_label_H
_geom_hbond_atom_site_label_A
_geom_hbond_site_symmetry_A
_geom_hbond_distance_DH
_geom_hbond_distance_HA
_geom_hbond_distance_DA
_geom_hbond_angle_DHA
_geom_hbond_publ_flag
O13 H13B O16 1_655 0.83(2) 2.05(2) 2.884(3) 177(2) y
O13 H13A O5 . 0.82(2) 2.00(2) 2.800(2) 166(3) y
O14 H14A O2 . 0.82(2) 2.13(2) 2.918(2) 163(2) y
O14 H14B O3 2_466 0.82(2) 1.99(2) 2.806(2) 169(2) y
O15 H15A O14 2_476 0.82(2) 1.98(2) 2.795(2) 171(2) y
O15 H15B O18 1_565 0.84(2) 2.05(2) 2.870(3) 167(2) y
O16 H16A O12 1_455 0.80(3) 2.00(3) 2.701(2) 147(2) y
O16 H16B O2 2_476 0.80(3) 1.97(3) 2.740(2) 162(2) y
O17 H17A O9 . 0.83(2) 2.00(3) 2.654(2) 136(2) y
O17 H17B O4 2_565 0.84(2) 2.01(3) 2.807(2) 163(2) y
O18 H18A O16 1_545 0.84(2) 2.24(3) 2.953(3) 144(2) y
O18 H18B O17 . 0.83(2) 2.02(2) 2.842(3) 173(2) y
